data_4516361
loop_
_publ_author_name
'Patyk, Ewa'
'Podsiad\/lo, Marcin'
'Katrusiak, Andrzej'

_publ_section_title
;
 CH&#x00B7;&#x00B7;&#x00B7;N Bonds and Dynamics in Isostructural
 Pyrimidine Polymorphs
;
_journal_issue 8
_journal_name_full 'Crystal Growth &amp; Design'
_journal_page_first 4039
_journal_paper_doi 10.1021/acs.cgd.5b00657
_journal_volume 15
_journal_year 2015
_chemical_formula_moiety 'C4 H4 N2'
_chemical_formula_sum 'C4 H4 N2'
_chemical_formula_weight 80.09
_chemical_melting_point 293.15
_chemical_name_common pyrimidine
_chemical_name_systematic
; 
pyrimidine phase III
;
_space_group_IT_number 14
_space_group_name_Hall '-P 2ac'
_space_group_name_H-M_alt 'P 1 1 21/a'
_symmetry_cell_setting monoclinic
_symmetry_space_group_name_Hall '-P 2ac'
_symmetry_space_group_name_H-M 'P 1 1 21/a'
_atom_sites_solution_hydrogens geom
_atom_sites_solution_primary direct
_atom_sites_solution_secondary difmap
_audit_creation_method SHELXL-97
_cell_angle_alpha 90.00
_cell_angle_beta 90.00
_cell_angle_gamma 95.13(4)
_cell_formula_units_Z 8
_cell_length_a 22.069(12)
_cell_length_b 9.510(4)
_cell_length_c 3.6252(8)
_cell_measurement_reflns_used 3061
_cell_measurement_temperature 295(2)
_cell_measurement_theta_max 27.82
_cell_measurement_theta_min 2.96
_cell_volume 757.8(5)
_computing_cell_refinement 'CrysAlisRED (Oxford Diffraction, 2004)'
_computing_data_collection 'CrysAlisCCD (Oxford Diffraction, 2004)'
_computing_data_reduction 'CrysAlisRED (Oxford Diffraction, 2004); REDSHABS (Katrusiak, A.  2003)'
_computing_molecular_graphics 'SHELXTL (Sheldrick, 1990)'
_computing_publication_material 'SHELXL--97 (Sheldrick, 1997)'
_computing_structure_refinement 'SHELXL--97 (Sheldrick, 1997)'
_computing_structure_solution 'SHELXS--97 (Sheldrick, 1997)'
_diffrn_ambient_environment 'diamond-anvil cell'
_diffrn_ambient_pressure 1070000
_diffrn_ambient_temperature 295(2)
_diffrn_measured_fraction_theta_full 0.176
_diffrn_measured_fraction_theta_max 0.176
_diffrn_measurement_device_type 'KM-4 CCD'
_diffrn_measurement_method '\f- and \w-scans'
_diffrn_radiation_monochromator graphite
_diffrn_radiation_source 'fine-focus sealed tube'
_diffrn_radiation_type MoK\a
_diffrn_radiation_wavelength 0.71073
_diffrn_reflns_av_R_equivalents 0.0814
_diffrn_reflns_av_sigmaI/netI 0.0340
_diffrn_reflns_limit_h_max 10
_diffrn_reflns_limit_h_min -10
_diffrn_reflns_limit_k_max 11
_diffrn_reflns_limit_k_min -11
_diffrn_reflns_limit_l_max 4
_diffrn_reflns_limit_l_min -4
_diffrn_reflns_number 3061
_diffrn_reflns_theta_full 27.82
_diffrn_reflns_theta_max 27.82
_diffrn_reflns_theta_min 2.96
_diffrn_standards_decay_% 0
_diffrn_standards_interval_count 0
_diffrn_standards_number 0
_exptl_absorpt_coefficient_mu 0.093
_exptl_absorpt_correction_T_max 0.92
_exptl_absorpt_correction_T_min 0.54
_exptl_absorpt_correction_type analytical
_exptl_absorpt_process_details
; 
 Correction for absorption of the diamond-anvil cell and the sample 
 were made using program REDSHABS (Katrusiak, A. (2003) REDSHABS. Adam
 Mickiewicz University Pozna\'n; Katrusiak, A. (2004) Z. Kristallogr.
 219, 461-467).
;
_exptl_crystal_colour colourless
_exptl_crystal_density_diffrn 1.404
_exptl_crystal_density_method 'not measured'
_exptl_crystal_description cylinder
_exptl_crystal_F_000 336
_exptl_crystal_size_max 0.38
_exptl_crystal_size_mid 0.25
_exptl_crystal_size_min 0.23
_refine_diff_density_max 0.086
_refine_diff_density_min -0.077
_refine_diff_density_rms 0.021
_refine_ls_extinction_method none
_refine_ls_goodness_of_fit_ref 1.190
_refine_ls_hydrogen_treatment constr
_refine_ls_matrix_type full
_refine_ls_number_parameters 49
_refine_ls_number_reflns 317
_refine_ls_number_restraints 0
_refine_ls_restrained_S_all 1.190
_refine_ls_R_factor_all 0.0852
_refine_ls_R_factor_gt 0.0651
_refine_ls_shift/su_max 0.000
_refine_ls_shift/su_mean 0.000
_refine_ls_structure_factor_coef Fsqd
_refine_ls_weighting_details 'calc w=1/[\s^2^(Fo^2^)+(0.0000P)^2^+0.7679P] where P=(Fo^2^+2Fc^2^)/3'
_refine_ls_weighting_scheme calc
_refine_ls_wR_factor_gt 0.0810
_refine_ls_wR_factor_ref 0.0876
_reflns_number_gt 263
_reflns_number_total 317
_reflns_threshold_expression >2sigma(I)
_cod_data_source_file cg5b00657_si_002.cif
_cod_data_source_block phaseIII_1.07GPa
_cod_database_code 4516361

loop_
_symmetry_equiv_pos_as_xyz
'x, y, z'
'-x+1/2, -y, z+1/2'
'-x, -y, -z'
'x-1/2, y, -z-1/2'

loop_
_atom_site_label
_atom_site_type_symbol
_atom_site_fract_x
_atom_site_fract_y
_atom_site_fract_z
_atom_site_U_iso_or_equiv
_atom_site_adp_type
_atom_site_occupancy
_atom_site_symmetry_multiplicity
_atom_site_calc_flag
_atom_site_refinement_flags
N1 N 0.0601(11) 0.3762(9) 0.4290(17) 0.057(2) Uiso 1 1 d .
N3 N -0.0002(12) 0.1839(11) 0.7089(18) 0.064(3) Uiso 1 1 d .
C2 C 0.0094(11) 0.3177(12) 0.5735(16) 0.065(2) Uiso 1 1 d .
H2 H -0.0232 0.3731 0.5844 0.078 Uiso 1 1 calc R
C4 C 0.0502(14) 0.1203(13) 0.705(2) 0.052(3) Uiso 1 1 d .
H4 H 0.0469 0.0308 0.8105 0.062 Uiso 1 1 calc R
C5 C 0.1097(11) 0.1660(11) 0.5653(15) 0.059(2) Uiso 1 1 d .
H5 H 0.1422 0.1099 0.5659 0.071 Uiso 1 1 calc R
C6 C 0.1135(14) 0.3050(13) 0.427(2) 0.053(3) Uiso 1 1 d .
H6 H 0.1501 0.3485 0.3380 0.063 Uiso 1 1 calc R
N11 N 0.1909(9) 0.8787(8) 0.7824(16) 0.0570(19) Uiso 1 1 d .
N13 N 0.2438(8) 0.6882(8) 0.6652(12) 0.0490(14) Uiso 1 1 d .
C12 C 0.2318(12) 0.8277(11) 0.6628(19) 0.054(2) Uiso 1 1 d .
H12 H 0.2609 0.8894 0.5477 0.065 Uiso 1 1 calc R
C14 C 0.1956(10) 0.6038(9) 0.7920(17) 0.0426(18) Uiso 1 1 d .
H14 H 0.1985 0.5069 0.7842 0.051 Uiso 1 1 calc R
C15 C 0.1462(11) 0.6458(10) 0.9222(17) 0.0387(17) Uiso 1 1 d .
H15 H 0.1162 0.5819 1.0211 0.046 Uiso 1 1 calc R
C16 C 0.1387(10) 0.7910(9) 0.9110(16) 0.066(2) Uiso 1 1 d .
H16 H 0.1027 0.8275 0.9813 0.079 Uiso 1 1 calc R

loop_
_atom_type_symbol
_atom_type_description
_atom_type_scat_dispersion_real
_atom_type_scat_dispersion_imag
_atom_type_scat_source
C C 0.0033 0.0016 'International Tables Vol C Tables 4.2.6.8 and 6.1.1.4'
H H 0.0000 0.0000 'International Tables Vol C Tables 4.2.6.8 and 6.1.1.4'
N N 0.0061 0.0033 'International Tables Vol C Tables 4.2.6.8 and 6.1.1.4'

loop_
_geom_angle_atom_site_label_1
_geom_angle_atom_site_label_2
_geom_angle_atom_site_label_3
_geom_angle
C2 N1 C6 121.1(11)
C4 N3 C2 111.1(17)
N1 C2 N3 126(2)
N3 C4 C5 130.8(11)
C6 C5 C4 113(2)
C5 C6 N1 118(2)
C12 N11 C16 119.8(10)
C14 N13 C12 111.4(15)
N11 C12 N13 129.2(12)
C15 C14 N13 125.7(11)
C14 C15 C16 118.2(11)
C15 C16 N11 114.9(17)

loop_
_geom_bond_atom_site_label_1
_geom_bond_atom_site_label_2
_geom_bond_distance
N1 C2 1.31(2)
N1 C6 1.41(4)
N3 C4 1.31(5)
N3 C2 1.362(12)
C4 C5 1.44(3)
C5 C6 1.409(16)
N11 C12 1.15(4)
N11 C16 1.439(17)
N13 C14 1.354(15)
N13 C12 1.376(17)
C14 C15 1.28(3)
C15 C16 1.405(17)
